data_7103342
loop_
_publ_author_name
'Wilt, Jeremy C'
'Pink, Maren'
'Johnston, Jeffrey N'

_publ_section_title
;
 A diastereo- and enantioselective synthesis of alpha-substituted
 anti-alpha,beta-diaminophosphonic acid derivatives.
;
_journal_issue 35
_journal_name_full 'Chemical communications (Cambridge, England)'
_journal_page_first 4177
_journal_page_last 4179
_journal_paper_doi 10.1039/b808393b
_journal_year 2008
_chemical_absolute_configuration ad
_chemical_formula_moiety 'C34 H53 N2 O7 P S, C29 H51 N2 O7 P S'
_chemical_formula_sum 'C63 H104 N4 O14 P2 S2'
_chemical_formula_weight 1267.56
_chemical_name_systematic
;
?
;
_space_group_IT_number 4
_symmetry_cell_setting monoclinic
_symmetry_space_group_name_Hall 'P 2yb'
_symmetry_space_group_name_H-M 'P 1 21 1'
_atom_sites_solution_hydrogens geom
_atom_sites_solution_primary direct
_atom_sites_solution_secondary difmap
_audit_creation_method SHELXL-97
_cell_angle_alpha 90.00
_cell_angle_beta 96.3790(10)
_cell_angle_gamma 90.00
_cell_formula_units_Z 2
_cell_length_a 14.1975(7)
_cell_length_b 13.6185(7)
_cell_length_c 18.9091(10)
_cell_measurement_reflns_used 5638
_cell_measurement_temperature 130(2)
_cell_measurement_theta_max 25.2
_cell_measurement_theta_min 2.3
_cell_volume 3633.4(3)
_computing_cell_refinement 'SAINT (Bruker, 2003)'
_computing_data_collection 'SMART (Bruker, 2001)'
_computing_data_reduction 'SAINT (Bruker, 2003)'
_computing_molecular_graphics 'SHELXTL (Bruker, 2003)'
_computing_publication_material 'SHELXTL (Bruker, 2003)'
_computing_structure_refinement 'SHELXL-97 (Sheldrick, 1997)'
_computing_structure_solution 'SIR-2004 (Burla et al., 2005)'
_diffrn_ambient_temperature 130(2)
_diffrn_detector 'CCD area detector'
_diffrn_detector_area_resol_mean 44.52
_diffrn_detector_type 'Bruker SMART 6000'
_diffrn_measured_fraction_theta_full 0.998
_diffrn_measured_fraction_theta_max 0.998
_diffrn_measurement_details '0.30 degree frames measured for 30 second each'
_diffrn_measurement_device 'three-circle goniometer with fixed chi'
_diffrn_measurement_device_type 'Bruker Platform goniometer'
_diffrn_measurement_method \w-scans
_diffrn_radiation_monochromator graphite
_diffrn_radiation_source 'fine-focus sealed tube'
_diffrn_radiation_type MoK\a
_diffrn_radiation_wavelength 0.71073
_diffrn_reflns_av_R_equivalents 0.0425
_diffrn_reflns_av_sigmaI/netI 0.0440
_diffrn_reflns_limit_h_max 17
_diffrn_reflns_limit_h_min -17
_diffrn_reflns_limit_k_max 16
_diffrn_reflns_limit_k_min -17
_diffrn_reflns_limit_l_max 23
_diffrn_reflns_limit_l_min -23
_diffrn_reflns_number 49900
_diffrn_reflns_theta_full 26.44
_diffrn_reflns_theta_max 26.44
_diffrn_reflns_theta_min 2.08
_exptl_absorpt_coefficient_mu 0.177
_exptl_absorpt_correction_T_max 0.9791
_exptl_absorpt_correction_T_min 0.9656
_exptl_absorpt_correction_type multi-scan
_exptl_absorpt_process_details 'SADABS, R. Blessing; 1997'
_exptl_crystal_colour colorless
_exptl_crystal_density_diffrn 1.159
_exptl_crystal_density_method 'not measured'
_exptl_crystal_description block
_exptl_crystal_F_000 1368
_exptl_crystal_size_max 0.20
_exptl_crystal_size_mid 0.15
_exptl_crystal_size_min 0.12
_refine_diff_density_max 0.772
_refine_diff_density_min -0.539
_refine_diff_density_rms 0.052
_refine_ls_abs_structure_details 'Flack H D (1983), Acta Cryst. A39, 876-881'
_refine_ls_abs_structure_Flack -0.01(7)
_refine_ls_extinction_method none
_refine_ls_goodness_of_fit_ref 1.033
_refine_ls_hydrogen_treatment riding
_refine_ls_matrix_type full
_refine_ls_number_parameters 810
_refine_ls_number_reflns 14767
_refine_ls_number_restraints 33
_refine_ls_restrained_S_all 1.034
_refine_ls_R_factor_all 0.0642
_refine_ls_R_factor_gt 0.0521
_refine_ls_shift/su_max 0.001
_refine_ls_shift/su_mean 0.000
_refine_ls_structure_factor_coef Fsqd
_refine_ls_weighting_details 'calc w=1/[\s^2^(Fo^2^)+(0.0702P)^2^+1.9887P] where P=(Fo^2^+2Fc^2^)/3'
_refine_ls_weighting_scheme calc
_refine_ls_wR_factor_gt 0.1364
_refine_ls_wR_factor_ref 0.1462
_reflns_number_gt 12538
_reflns_number_total 14767
_reflns_threshold_expression >2sigma(I)
_cod_data_source_file b808393b.txt
_cod_data_source_block 07083_1
_cod_original_sg_symbol_H-M P2(1)
_cod_database_code 7103342

loop_
_symmetry_equiv_pos_as_xyz
'x, y, z'
'-x, y+1/2, -z'

loop_
_atom_site_label
_atom_site_type_symbol
_atom_site_fract_x
_atom_site_fract_y
_atom_site_fract_z
_atom_site_U_iso_or_equiv
_atom_site_adp_type
_atom_site_occupancy
_atom_site_symmetry_multiplicity
_atom_site_calc_flag
_atom_site_refinement_flags
_atom_site_disorder_assembly
_atom_site_disorder_group
S1A S 0.38205(7) 0.05285(7) 0.19184(8) 0.0673(3) Uani 1 1 d . . .
P1A P 0.11327(5) 0.62476(5) 0.13300(4) 0.02695(15) Uani 1 1 d . A .
O1A O 0.06654(16) 0.42654(18) 0.04937(12) 0.0421(5) Uani 1 1 d . . .
O2A O 0.01984(17) 0.3838(2) 0.14871(14) 0.0522(7) Uani 1 1 d . . .
O3A O 0.14066(14) 0.63550(16) 0.05616(10) 0.0329(4) Uani 1 1 d D . .
O4A O 0.00183(13) 0.62762(17) 0.12601(11) 0.0345(5) Uani 1 1 d . . .
O5A O 0.15801(13) 0.69174(16) 0.18828(10) 0.0290(4) Uani 1 1 d . . .
O6A O 0.37686(17) 0.5176(2) 0.04617(13) 0.0505(6) Uani 1 1 d . . .
O7A O 0.45374(17) 0.6123(2) 0.13353(14) 0.0604(8) Uani 1 1 d . . .
N1A N 0.07123(17) 0.42945(19) 0.11434(14) 0.0330(6) Uani 1 1 d . A .
N2A N 0.31280(16) 0.54267(19) 0.14730(13) 0.0293(5) Uani 1 1 d . . .
H2NA H 0.3068 0.5765 0.1862 0.035 Uiso 1 1 calc R . .
C1A C 0.14720(18) 0.4959(2) 0.15402(15) 0.0273(6) Uani 1 1 d . . .
C2A C 0.24189(19) 0.4679(2) 0.12427(15) 0.0287(6) Uani 1 1 d . A .
H2A H 0.2305 0.4705 0.0712 0.034 Uiso 1 1 calc R . .
C3A C 0.27518(19) 0.3646(2) 0.14495(16) 0.0304(6) Uani 1 1 d . . .
C4A C 0.3308(2) 0.3455(3) 0.20845(17) 0.0374(7) Uani 1 1 d . A .
H4A H 0.3471 0.3973 0.2412 0.045 Uiso 1 1 calc R . .
C5A C 0.3627(2) 0.2509(3) 0.2244(2) 0.0455(8) Uani 1 1 d . . .
H5A H 0.3997 0.2382 0.2684 0.055 Uiso 1 1 calc R A .
C6A C 0.3411(2) 0.1748(3) 0.1766(2) 0.0441(8) Uani 1 1 d . A .
C7A C 0.2854(2) 0.1932(3) 0.1135(2) 0.0468(8) Uani 1 1 d . . .
H7AA H 0.2693 0.1415 0.0806 0.056 Uiso 1 1 calc R A .
C8A C 0.2529(2) 0.2877(3) 0.09837(19) 0.0426(8) Uani 1 1 d . A .
H8AA H 0.2143 0.3000 0.0549 0.051 Uiso 1 1 calc R . .
C10A C 0.3875(2) 0.5613(3) 0.11031(18) 0.0415(7) Uani 1 1 d . . .
C11A C 0.4542(3) 0.5215(5) -0.0009(2) 0.0739(15) Uani 1 1 d . . .
C12A C 0.4686(4) 0.6273(6) -0.0250(3) 0.108(2) Uani 1 1 d . . .
H12A H 0.4953 0.6667 0.0158 0.161 Uiso 1 1 calc R . .
H12B H 0.4075 0.6551 -0.0445 0.161 Uiso 1 1 calc R . .
H12C H 0.5122 0.6279 -0.0617 0.161 Uiso 1 1 calc R . .
C13A C 0.4127(4) 0.4564(5) -0.0628(2) 0.0893(19) Uani 1 1 d . . .
H13A H 0.4033 0.3898 -0.0454 0.134 Uiso 1 1 calc R . .
H13B H 0.4566 0.4545 -0.0993 0.134 Uiso 1 1 calc R . .
H13C H 0.3518 0.4834 -0.0834 0.134 Uiso 1 1 calc R . .
C14A C 0.5402(4) 0.4772(7) 0.0364(3) 0.116(3) Uani 1 1 d . . .
H14A H 0.5656 0.5202 0.0755 0.174 Uiso 1 1 calc R . .
H14B H 0.5877 0.4688 0.0031 0.174 Uiso 1 1 calc R . .
H14C H 0.5246 0.4131 0.0556 0.174 Uiso 1 1 calc R . .
C15A C 0.1474(2) 0.4802(2) 0.23359(15) 0.0311(6) Uani 1 1 d . A .
H15A H 0.1654 0.4123 0.2456 0.047 Uiso 1 1 calc R . .
H15B H 0.0839 0.4931 0.2472 0.047 Uiso 1 1 calc R . .
H15C H 0.1930 0.5251 0.2594 0.047 Uiso 1 1 calc R . .
C16A C 0.1195(10) 0.7182(6) 0.0056(5) 0.0399(8) Uani 0.662(7) 1 d PD A 1
H16A H 0.0747 0.7649 0.0253 0.048 Uiso 0.662(7) 1 calc PR A 1
C17A C 0.2143(7) 0.7705(7) -0.0007(4) 0.0512(18) Uani 0.662(7) 1 d PD A 1
H17A H 0.2608 0.7226 -0.0169 0.061 Uiso 0.662(7) 1 calc PR A 1
C18A C 0.2552(6) 0.8161(6) 0.0702(3) 0.083(3) Uani 0.662(7) 1 d PD A 1
H18A H 0.3160 0.8474 0.0645 0.125 Uiso 0.662(7) 1 calc PR A 1
H18B H 0.2647 0.7646 0.1065 0.125 Uiso 0.662(7) 1 calc PR A 1
H18C H 0.2110 0.8653 0.0849 0.125 Uiso 0.662(7) 1 calc PR A 1
C19A C 0.198(2) 0.8550(17) -0.0558(8) 0.113(6) Uani 0.662(7) 1 d PD A 1
H19A H 0.1713 0.8280 -0.1019 0.169 Uiso 0.662(7) 1 calc PR A 1
H19B H 0.2578 0.8878 -0.0609 0.169 Uiso 0.662(7) 1 calc PR A 1
H19C H 0.1529 0.9025 -0.0394 0.169 Uiso 0.662(7) 1 calc PR A 1
C20A C 0.0712(7) 0.6729(12) -0.0638(8) 0.0461(18) Uani 0.662(7) 1 d PD A 1
H20A H 0.0596 0.7279 -0.0987 0.055 Uiso 0.662(7) 1 calc PR A 1
C21A C 0.1356(6) 0.6003(9) -0.0959(6) 0.054(2) Uani 0.662(7) 1 d PD A 1
H21A H 0.1964 0.6318 -0.1014 0.081 Uiso 0.662(7) 1 calc PR A 1
H21B H 0.1057 0.5790 -0.1426 0.081 Uiso 0.662(7) 1 calc PR A 1
H21C H 0.1462 0.5432 -0.0645 0.081 Uiso 0.662(7) 1 calc PR A 1
C22A C -0.0242(6) 0.6292(10) -0.0547(7) 0.059(2) Uani 0.662(7) 1 d PD A 1
H22A H -0.0638 0.6789 -0.0349 0.088 Uiso 0.662(7) 1 calc PR A 1
H22B H -0.0159 0.5731 -0.0222 0.088 Uiso 0.662(7) 1 calc PR A 1
H22C H -0.0549 0.6074 -0.1010 0.088 Uiso 0.662(7) 1 calc PR A 1
C16D C 0.1220(19) 0.7209(11) 0.0078(10) 0.0399(8) Uani 0.338(7) 1 d PD A 2
H16D H 0.0654 0.7554 0.0229 0.048 Uiso 0.338(7) 1 calc PR A 2
C17D C 0.2050(16) 0.7951(14) 0.0174(9) 0.0512(18) Uani 0.338(7) 1 d PD A 2
H17D H 0.2653 0.7643 0.0392 0.061 Uiso 0.338(7) 1 calc PR A 2
C18D C 0.1710(11) 0.8794(10) 0.0638(6) 0.083(3) Uani 0.338(7) 1 d PD A 2
H18D H 0.2207 0.9293 0.0716 0.125 Uiso 0.338(7) 1 calc PR A 2
H18E H 0.1574 0.8528 0.1098 0.125 Uiso 0.338(7) 1 calc PR A 2
H18F H 0.1134 0.9090 0.0394 0.125 Uiso 0.338(7) 1 calc PR A 2
C19D C 0.215(5) 0.839(4) -0.0578(15) 0.113(6) Uani 0.338(7) 1 d PD A 2
H19D H 0.2651 0.8883 -0.0541 0.169 Uiso 0.338(7) 1 calc PR A 2
H19E H 0.1545 0.8699 -0.0765 0.169 Uiso 0.338(7) 1 calc PR A 2
H19F H 0.2298 0.7865 -0.0901 0.169 Uiso 0.338(7) 1 calc PR A 2
C20D C 0.0908(16) 0.675(2) -0.0651(16) 0.0461(18) Uani 0.338(7) 1 d PD A 2
H20D H 0.0772 0.7309 -0.0993 0.055 Uiso 0.338(7) 1 calc PR A 2
C21D C 0.1687(13) 0.614(2) -0.0924(13) 0.054(2) Uani 0.338(7) 1 d PD A 2
H21D H 0.2260 0.6542 -0.0928 0.081 Uiso 0.338(7) 1 calc PR A 2
H21E H 0.1478 0.5916 -0.1408 0.081 Uiso 0.338(7) 1 calc PR A 2
H21F H 0.1825 0.5573 -0.0612 0.081 Uiso 0.338(7) 1 calc PR A 2
C22D C 0.0004(13) 0.618(2) -0.0654(15) 0.059(2) Uani 0.338(7) 1 d PD A 2
H22D H -0.0484 0.6588 -0.0475 0.088 Uiso 0.338(7) 1 calc PR A 2
H22E H 0.0118 0.5597 -0.0348 0.088 Uiso 0.338(7) 1 calc PR A 2
H22F H -0.0212 0.5965 -0.1141 0.088 Uiso 0.338(7) 1 calc PR A 2
C23A C -0.0494(2) 0.6783(3) 0.17956(19) 0.0391(7) Uani 1 1 d . A .
H23A H -0.0100 0.6712 0.2265 0.047 Uiso 1 1 calc R . .
C24A C -0.0558(3) 0.7876(3) 0.16273(19) 0.0457(8) Uani 1 1 d . . .
H24A H 0.0092 0.8095 0.1543 0.055 Uiso 1 1 calc R A .
C25A C -0.1210(4) 0.8135(4) 0.0968(2) 0.0782(15) Uani 1 1 d . A .
H25A H -0.1028 0.7760 0.0562 0.117 Uiso 1 1 calc R . .
H25B H -0.1160 0.8839 0.0871 0.117 Uiso 1 1 calc R . .
H25C H -0.1865 0.7976 0.1042 0.117 Uiso 1 1 calc R . .
C26A C -0.0822(3) 0.8444(3) 0.2271(2) 0.0529(9) Uani 1 1 d . A .
H26A H -0.0388 0.8267 0.2691 0.079 Uiso 1 1 calc R . .
H26B H -0.1473 0.8280 0.2355 0.079 Uiso 1 1 calc R . .
H26C H -0.0776 0.9150 0.2182 0.079 Uiso 1 1 calc R . .
C27A C -0.1420(2) 0.6238(3) 0.1850(3) 0.0597(11) Uani 1 1 d . . .
H27A H -0.1845 0.6699 0.2076 0.072 Uiso 1 1 calc R A .
C28A C -0.1247(3) 0.5359(3) 0.2350(3) 0.0778(15) Uani 1 1 d . A .
H28A H -0.0924 0.5580 0.2807 0.117 Uiso 1 1 calc R . .
H28B H -0.0851 0.4875 0.2138 0.117 Uiso 1 1 calc R . .
H28C H -0.1855 0.5059 0.2425 0.117 Uiso 1 1 calc R . .
C29A C -0.1946(3) 0.5936(5) 0.1132(4) 0.110(2) Uani 1 1 d . A .
H29A H -0.2044 0.6514 0.0824 0.165 Uiso 1 1 calc R . .
H29B H -0.2561 0.5651 0.1207 0.165 Uiso 1 1 calc R . .
H29C H -0.1570 0.5448 0.0906 0.165 Uiso 1 1 calc R . .
C9A C 0.5002(3) 0.0722(4) 0.2338(2) 0.0693(13) Uani 1 1 d . . .
H9AA H 0.5308 0.0087 0.2445 0.104 Uiso 1 1 calc R . .
H9AB H 0.4977 0.1092 0.2780 0.104 Uiso 1 1 calc R . .
H9AC H 0.5365 0.1094 0.2017 0.104 Uiso 1 1 calc R . .
S1B S 0.10327(7) 1.20249(7) 0.29369(7) 0.0573(3) Uani 1 1 d . . .
P1B P 0.39830(5) 0.64350(5) 0.35501(4) 0.02955(16) Uani 1 1 d . B .
O1B O 0.48950(16) 0.8833(2) 0.33899(14) 0.0495(6) Uani 1 1 d . . .
O2B O 0.43719(17) 0.8466(2) 0.43829(12) 0.0459(6) Uani 1 1 d . . .
O3B O 0.37340(15) 0.63444(17) 0.43294(10) 0.0373(5) Uani 1 1 d D . .
O4B O 0.51025(14) 0.64370(19) 0.35968(12) 0.0423(5) Uani 1 1 d . . .
O5B O 0.35331(13) 0.57529(16) 0.30143(11) 0.0311(4) Uani 1 1 d . . .
O6B O 0.12630(15) 0.7490(2) 0.43824(11) 0.0449(6) Uani 1 1 d . . .
O7B O 0.05102(15) 0.6564(2) 0.34918(12) 0.0478(6) Uani 1 1 d . . .
N1B N 0.43551(17) 0.8399(2) 0.37411(14) 0.0345(6) Uani 1 1 d . B .
N2B N 0.19659(16) 0.72028(18) 0.34057(13) 0.0295(5) Uani 1 1 d . . .
H2NB H 0.2054 0.6837 0.3035 0.035 Uiso 1 1 calc R . .
C1B C 0.36130(19) 0.7714(2) 0.33443(15) 0.0289(6) Uani 1 1 d . . .
C2B C 0.26618(19) 0.7953(2) 0.36389(14) 0.0280(6) Uani 1 1 d . B .
H2B H 0.2776 0.7918 0.4170 0.034 Uiso 1 1 calc R . .
C3B C 0.22988(19) 0.8986(2) 0.34436(15) 0.0294(6) Uani 1 1 d . . .
C4B C 0.1788(2) 0.9177(2) 0.27841(16) 0.0340(6) Uani 1 1 d . B .
H4BA H 0.1692 0.8668 0.2440 0.041 Uiso 1 1 calc R . .
C5B C 0.1421(2) 1.0102(3) 0.26276(18) 0.0399(7) Uani 1 1 d . . .
H5B H 0.1088 1.0228 0.2173 0.048 Uiso 1 1 calc R B .
C6B C 0.1537(2) 1.0848(3) 0.3130(2) 0.0413(8) Uani 1 1 d . B .
C7B C 0.2045(2) 1.0672(3) 0.3774(2) 0.0455(8) Uani 1 1 d . . .
H7BA H 0.2134 1.1185 0.4115 0.055 Uiso 1 1 calc R B .
C8B C 0.2438(2) 0.9746(3) 0.39376(18) 0.0407(7) Uani 1 1 d . B .
H8BA H 0.2799 0.9636 0.4384 0.049 Uiso 1 1 calc R . .
C10B C 0.1181(2) 0.7052(3) 0.37475(15) 0.0345(7) Uani 1 1 d . . .
C11B C 0.0467(3) 0.7521(4) 0.48179(19) 0.0624(12) Uani 1 1 d . . .
C12B C 0.0873(3) 0.8127(5) 0.5457(2) 0.0852(18) Uani 1 1 d . . .
H12D H 0.1032 0.8786 0.5298 0.128 Uiso 1 1 calc R . .
H12E H 0.1446 0.7808 0.5686 0.128 Uiso 1 1 calc R . .
H12F H 0.0402 0.8178 0.5797 0.128 Uiso 1 1 calc R . .
C13B C -0.0352(3) 0.8073(6) 0.4404(2) 0.095(2) Uani 1 1 d . . .
H13D H -0.0144 0.8737 0.4295 0.142 Uiso 1 1 calc R . .
H13E H -0.0884 0.8114 0.4692 0.142 Uiso 1 1 calc R . .
H13F H -0.0553 0.7724 0.3960 0.142 Uiso 1 1 calc R . .
C14B C 0.0190(4) 0.6492(6) 0.5020(3) 0.097(2) Uani 1 1 d . . .
H14D H -0.0072 0.6137 0.4592 0.145 Uiso 1 1 calc R . .
H14E H -0.0287 0.6529 0.5356 0.145 Uiso 1 1 calc R . .
H14F H 0.0751 0.6145 0.5243 0.145 Uiso 1 1 calc R . .
C15B C 0.3609(2) 0.7865(2) 0.25446(15) 0.0302(6) Uani 1 1 d . B .
H15D H 0.3417 0.8540 0.2421 0.045 Uiso 1 1 calc R . .
H15E H 0.3161 0.7405 0.2289 0.045 Uiso 1 1 calc R . .
H15F H 0.4246 0.7746 0.2410 0.045 Uiso 1 1 calc R . .
C16B C 0.3900(3) 0.5531(4) 0.4846(3) 0.0426(13) Uani 0.785(6) 1 d PD B 1
H16B H 0.4320 0.5028 0.4657 0.051 Uiso 0.785(6) 1 calc PR B 1
C17B C 0.2927(4) 0.5067(4) 0.4938(2) 0.0514(13) Uani 0.785(6) 1 d PD B 1
H17B H 0.2506 0.5598 0.5089 0.062 Uiso 0.785(6) 1 calc PR B 1
C18B C 0.3002(4) 0.4291(8) 0.5499(4) 0.088(2) Uani 0.785(6) 1 d PD B 1
H18G H 0.3298 0.4568 0.5948 0.132 Uiso 0.785(6) 1 calc PR B 1
H18H H 0.3389 0.3748 0.5353 0.132 Uiso 0.785(6) 1 calc PR B 1
H18I H 0.2367 0.4049 0.5563 0.132 Uiso 0.785(6) 1 calc PR B 1
C19B C 0.2460(4) 0.4639(6) 0.4243(3) 0.081(2) Uani 0.785(6) 1 d PD B 1
H19G H 0.2398 0.5152 0.3877 0.121 Uiso 0.785(6) 1 calc PR B 1
H19H H 0.1831 0.4387 0.4313 0.121 Uiso 0.785(6) 1 calc PR B 1
H19I H 0.2851 0.4102 0.4090 0.121 Uiso 0.785(6) 1 calc PR B 1
C20B C 0.4406(5) 0.5992(6) 0.5515(4) 0.0531(16) Uani 0.785(6) 1 d PD B 1
H20B H 0.4485 0.5464 0.5885 0.064 Uiso 0.785(6) 1 calc PR B 1
C21B C 0.5402(5) 0.6350(5) 0.5400(5) 0.0591(18) Uani 0.785(6) 1 d PD B 1
H21G H 0.5701 0.6654 0.5839 0.089 Uiso 0.785(6) 1 calc PR B 1
H21H H 0.5357 0.6833 0.5014 0.089 Uiso 0.785(6) 1 calc PR B 1
H21I H 0.5786 0.5791 0.5275 0.089 Uiso 0.785(6) 1 calc PR B 1
C22B C 0.3845(6) 0.6817(5) 0.5815(3) 0.0646(17) Uani 0.785(6) 1 d PD B 1
H22G H 0.4211 0.7089 0.6240 0.097 Uiso 0.785(6) 1 calc PR B 1
H22H H 0.3242 0.6558 0.5942 0.097 Uiso 0.785(6) 1 calc PR B 1
H22I H 0.3721 0.7334 0.5457 0.097 Uiso 0.785(6) 1 calc PR B 1
C16E C 0.4179(12) 0.5519(11) 0.4771(11) 0.0426(13) Uani 0.215(6) 1 d PD B 2
H16E H 0.4698 0.5234 0.4520 0.051 Uiso 0.215(6) 1 calc PR B 2
C17E C 0.3425(11) 0.4704(14) 0.4838(9) 0.0514(13) Uani 0.215(6) 1 d PD B 2
H17E H 0.3503 0.4155 0.4499 0.062 Uiso 0.215(6) 1 calc PR B 2
C18E C 0.3338(17) 0.431(3) 0.5582(15) 0.088(2) Uani 0.215(6) 1 d PD B 2
H18J H 0.2908 0.3745 0.5550 0.132 Uiso 0.215(6) 1 calc PR B 2
H18K H 0.3086 0.4826 0.5870 0.132 Uiso 0.215(6) 1 calc PR B 2
H18L H 0.3964 0.4107 0.5805 0.132 Uiso 0.215(6) 1 calc PR B 2
C19E C 0.2415(12) 0.5127(18) 0.4720(14) 0.081(2) Uani 0.215(6) 1 d PD B 2
H19J H 0.1953 0.4592 0.4720 0.121 Uiso 0.215(6) 1 calc PR B 2
H19K H 0.2326 0.5471 0.4263 0.121 Uiso 0.215(6) 1 calc PR B 2
H19L H 0.2321 0.5589 0.5104 0.121 Uiso 0.215(6) 1 calc PR B 2
C20E C 0.4616(19) 0.593(2) 0.5486(17) 0.0531(16) Uani 0.215(6) 1 d PD B 2
H20E H 0.4890 0.5367 0.5784 0.064 Uiso 0.215(6) 1 calc PR B 2
C21E C 0.542(2) 0.665(2) 0.538(2) 0.0591(18) Uani 0.215(6) 1 d PD B 2
H21J H 0.5944 0.6292 0.5201 0.089 Uiso 0.215(6) 1 calc PR B 2
H21K H 0.5638 0.6964 0.5831 0.089 Uiso 0.215(6) 1 calc PR B 2
H21L H 0.5181 0.7150 0.5030 0.089 Uiso 0.215(6) 1 calc PR B 2
C22E C 0.385(2) 0.6408(19) 0.5866(14) 0.0646(17) Uani 0.215(6) 1 d PD B 2
H22J H 0.3328 0.5944 0.5894 0.097 Uiso 0.215(6) 1 calc PR B 2
H22K H 0.3613 0.6993 0.5601 0.097 Uiso 0.215(6) 1 calc PR B 2
H22L H 0.4114 0.6598 0.6347 0.097 Uiso 0.215(6) 1 calc PR B 2
C23B C 0.5595(2) 0.5940(3) 0.3035(2) 0.0453(8) Uani 1 1 d . B .
H23B H 0.5164 0.5981 0.2580 0.054 Uiso 1 1 calc R . .
C24B C 0.5718(3) 0.4847(3) 0.3223(2) 0.0568(10) Uani 1 1 d . . .
H24B H 0.5099 0.4609 0.3365 0.068 Uiso 1 1 calc R B .
C25B C 0.6460(4) 0.4625(4) 0.3824(3) 0.0890(17) Uani 1 1 d . B .
H25D H 0.6325 0.4991 0.4248 0.134 Uiso 1 1 calc R . .
H25E H 0.7083 0.4817 0.3693 0.134 Uiso 1 1 calc R . .
H25F H 0.6459 0.3919 0.3927 0.134 Uiso 1 1 calc R . .
C26B C 0.5909(3) 0.4270(3) 0.2548(3) 0.0673(12) Uani 1 1 d . B .
H26D H 0.5419 0.4428 0.2158 0.101 Uiso 1 1 calc R . .
H26E H 0.5898 0.3564 0.2647 0.101 Uiso 1 1 calc R . .
H26F H 0.6533 0.4452 0.2413 0.101 Uiso 1 1 calc R . .
C27B C 0.6494(2) 0.6558(3) 0.2933(3) 0.0642(12) Uani 1 1 d . . .
H27B H 0.6943 0.6105 0.2724 0.077 Uiso 1 1 calc R B .
C28B C 0.6272(3) 0.7373(4) 0.2397(3) 0.0780(15) Uani 1 1 d . B .
H28D H 0.6849 0.7750 0.2348 0.117 Uiso 1 1 calc R . .
H28E H 0.5790 0.7808 0.2560 0.117 Uiso 1 1 calc R . .
H28F H 0.6032 0.7090 0.1936 0.117 Uiso 1 1 calc R . .
C29B C 0.7011(3) 0.6948(5) 0.3612(4) 0.0988(19) Uani 1 1 d . B .
H29D H 0.7568 0.7320 0.3503 0.148 Uiso 1 1 calc R . .
H29E H 0.7212 0.6399 0.3928 0.148 Uiso 1 1 calc R . .
H29F H 0.6589 0.7380 0.3846 0.148 Uiso 1 1 calc R . .
C30B C -0.0203(2) 1.1789(3) 0.28921(17) 0.0429(8) Uani 1 1 d . . .
C31B C -0.0596(2) 1.0923(3) 0.31011(18) 0.0454(8) Uani 1 1 d . . .
H31A H -0.0196 1.0398 0.3277 0.054 Uiso 1 1 calc R . .
C32B C -0.1573(3) 1.0819(3) 0.3054(2) 0.0593(10) Uani 1 1 d . . .
H32A H -0.1842 1.0222 0.3197 0.071 Uiso 1 1 calc R . .
C33B C -0.2160(3) 1.1593(4) 0.2797(2) 0.0710(14) Uani 1 1 d . . .
H33A H -0.2829 1.1521 0.2761 0.085 Uiso 1 1 calc R . .
C34B C -0.1766(3) 1.2466(4) 0.2594(2) 0.0654(12) Uani 1 1 d . . .
H34A H -0.2163 1.2994 0.2421 0.079 Uiso 1 1 calc R . .
C35B C -0.0796(3) 1.2560(3) 0.26462(18) 0.0529(9) Uani 1 1 d . . .
H35A H -0.0526 1.3161 0.2512 0.063 Uiso 1 1 calc R . .

loop_
_atom_site_aniso_label
_atom_site_aniso_U_11
_atom_site_aniso_U_22
_atom_site_aniso_U_33
_atom_site_aniso_U_23
_atom_site_aniso_U_13
_atom_site_aniso_U_12
S1A 0.0424(5) 0.0324(5) 0.1283(10) 0.0150(6) 0.0150(6) 0.0046(4)
P1A 0.0212(3) 0.0286(4) 0.0301(3) -0.0020(3) -0.0016(2) 0.0003(3)
O1A 0.0388(12) 0.0453(14) 0.0392(12) -0.0098(10) -0.0090(9) -0.0049(10)
O2A 0.0428(13) 0.0545(16) 0.0600(15) -0.0130(13) 0.0099(11) -0.0263(12)
O3A 0.0373(10) 0.0307(11) 0.0295(9) 0.0007(9) -0.0019(8) 0.0040(9)
O4A 0.0213(9) 0.0347(11) 0.0464(11) -0.0090(10) -0.0015(8) 0.0018(9)
O5A 0.0253(9) 0.0316(11) 0.0297(10) -0.0023(8) 0.0012(7) -0.0029(8)
O6A 0.0400(13) 0.0664(17) 0.0486(13) -0.0144(12) 0.0199(10) -0.0120(12)
O7A 0.0398(13) 0.081(2) 0.0635(15) -0.0208(15) 0.0204(11) -0.0283(14)
N1A 0.0256(12) 0.0277(13) 0.0445(15) -0.0049(11) -0.0008(11) -0.0005(10)
N2A 0.0241(11) 0.0302(13) 0.0339(12) -0.0029(10) 0.0040(9) -0.0017(10)
C1A 0.0194(12) 0.0282(15) 0.0333(14) -0.0038(11) -0.0024(10) -0.0006(11)
C2A 0.0208(13) 0.0302(15) 0.0345(14) -0.0045(12) 0.0007(11) -0.0009(11)
C3A 0.0229(13) 0.0302(16) 0.0379(15) -0.0008(12) 0.0026(11) 0.0014(11)
C4A 0.0310(15) 0.0371(18) 0.0432(17) -0.0026(14) 0.0005(13) 0.0003(13)
C5A 0.0379(18) 0.043(2) 0.054(2) 0.0084(16) -0.0031(15) 0.0013(15)
C6A 0.0289(15) 0.0326(18) 0.072(2) 0.0058(16) 0.0084(15) 0.0019(13)
C7A 0.0328(16) 0.0374(18) 0.069(2) -0.0119(17) -0.0014(15) 0.0004(14)
C8A 0.0339(16) 0.0373(18) 0.0542(19) -0.0061(15) -0.0056(14) 0.0033(14)
C10A 0.0347(16) 0.047(2) 0.0444(17) -0.0037(15) 0.0112(13) -0.0038(15)
C11A 0.053(2) 0.115(4) 0.059(2) -0.022(3) 0.032(2) -0.013(3)
C12A 0.112(5) 0.129(6) 0.094(4) -0.002(4) 0.064(4) -0.041(4)
C13A 0.078(3) 0.135(5) 0.061(3) -0.043(3) 0.034(2) -0.023(3)
C14A 0.054(3) 0.202(8) 0.096(4) -0.061(5) 0.023(3) 0.013(4)
C15A 0.0260(13) 0.0320(15) 0.0355(15) 0.0033(12) 0.0036(11) -0.0023(12)
C16A 0.050(2) 0.0339(18) 0.0337(16) 0.0046(14) -0.0047(14) 0.0073(15)
C17A 0.079(4) 0.052(5) 0.021(4) -0.001(3) -0.002(3) -0.023(4)
C18A 0.104(5) 0.094(5) 0.044(3) 0.020(3) -0.026(3) -0.070(4)
C19A 0.119(13) 0.103(9) 0.105(5) 0.053(5) -0.033(5) -0.036(9)
C20A 0.058(5) 0.042(2) 0.0340(18) 0.0029(15) -0.013(3) 0.007(4)
C21A 0.063(6) 0.061(5) 0.038(2) -0.001(3) 0.007(5) -0.001(5)
C22A 0.041(5) 0.080(5) 0.050(4) -0.025(3) -0.015(4) 0.015(4)
C16D 0.050(2) 0.0339(18) 0.0337(16) 0.0046(14) -0.0047(14) 0.0073(15)
C17D 0.079(4) 0.052(5) 0.021(4) -0.001(3) -0.002(3) -0.023(4)
C18D 0.104(5) 0.094(5) 0.044(3) 0.020(3) -0.026(3) -0.070(4)
C19D 0.119(13) 0.103(9) 0.105(5) 0.053(5) -0.033(5) -0.036(9)
C20D 0.058(5) 0.042(2) 0.0340(18) 0.0029(15) -0.013(3) 0.007(4)
C21D 0.063(6) 0.061(5) 0.038(2) -0.001(3) 0.007(5) -0.001(5)
C22D 0.041(5) 0.080(5) 0.050(4) -0.025(3) -0.015(4) 0.015(4)
C23A 0.0253(14) 0.0405(18) 0.0525(19) -0.0032(14) 0.0087(13) 0.0042(13)
C24A 0.0445(19) 0.0402(19) 0.053(2) -0.0007(16) 0.0090(15) 0.0074(15)
C25A 0.092(3) 0.084(4) 0.056(2) 0.001(2) -0.004(2) 0.046(3)
C26A 0.051(2) 0.052(2) 0.057(2) -0.0066(18) 0.0127(17) 0.0094(17)
C27A 0.0277(16) 0.045(2) 0.108(3) -0.009(2) 0.0170(18) -0.0024(15)
C28A 0.048(2) 0.042(2) 0.150(5) 0.001(3) 0.044(3) -0.0084(18)
C29A 0.046(3) 0.114(5) 0.162(6) -0.018(4) -0.021(3) -0.038(3)
C9A 0.078(3) 0.061(3) 0.063(3) 0.000(2) -0.021(2) 0.026(2)
S1B 0.0448(5) 0.0298(4) 0.0968(8) 0.0101(5) 0.0053(5) 0.0074(4)
P1B 0.0217(3) 0.0301(4) 0.0352(4) -0.0009(3) -0.0040(3) 0.0028(3)
O1B 0.0348(12) 0.0509(15) 0.0627(15) -0.0056(13) 0.0043(11) -0.0164(11)
O2B 0.0400(12) 0.0537(15) 0.0410(13) -0.0095(11) -0.0090(10) -0.0001(11)
O3B 0.0415(11) 0.0380(12) 0.0299(10) 0.0054(10) -0.0075(8) 0.0078(10)
O4B 0.0222(9) 0.0413(13) 0.0605(13) -0.0123(11) -0.0084(9) 0.0063(9)
O5B 0.0246(9) 0.0306(11) 0.0372(11) -0.0017(9) -0.0001(8) -0.0004(8)
O6B 0.0317(11) 0.0722(17) 0.0316(11) -0.0009(11) 0.0076(9) -0.0005(11)
O7B 0.0306(11) 0.0658(17) 0.0472(12) 0.0000(12) 0.0049(9) -0.0131(11)
N1B 0.0266(12) 0.0322(14) 0.0429(15) -0.0035(11) -0.0045(11) 0.0011(11)
N2B 0.0256(11) 0.0308(13) 0.0323(12) -0.0005(10) 0.0042(9) -0.0008(10)
C1B 0.0224(13) 0.0288(15) 0.0348(15) -0.0019(12) -0.0002(11) -0.0029(11)
C2B 0.0251(13) 0.0320(15) 0.0256(13) 0.0004(11) -0.0022(10) 0.0025(12)
C3B 0.0204(13) 0.0343(16) 0.0332(14) -0.0022(12) 0.0020(10) 0.0012(11)
C4B 0.0310(15) 0.0336(16) 0.0363(15) 0.0031(13) -0.0007(12) 0.0052(13)
C5B 0.0340(16) 0.0416(19) 0.0435(17) 0.0064(14) 0.0011(13) 0.0082(14)
C6B 0.0311(15) 0.0289(17) 0.063(2) 0.0053(15) 0.0004(14) 0.0053(13)
C7B 0.0370(17) 0.0358(19) 0.063(2) -0.0121(16) 0.0005(15) 0.0024(14)
C8B 0.0332(16) 0.0408(19) 0.0457(18) -0.0078(15) -0.0068(13) 0.0044(14)
C10B 0.0262(14) 0.0450(18) 0.0320(14) 0.0078(13) 0.0027(11) 0.0013(13)
C11B 0.0362(18) 0.116(4) 0.0371(18) 0.003(2) 0.0132(14) 0.000(2)
C12B 0.070(3) 0.148(5) 0.040(2) -0.015(3) 0.018(2) 0.011(3)
C13B 0.049(2) 0.179(6) 0.058(3) -0.006(3) 0.0118(19) 0.041(3)
C14B 0.080(3) 0.157(6) 0.057(2) 0.020(3) 0.027(2) -0.041(4)
C15B 0.0249(13) 0.0333(16) 0.0325(14) -0.0004(12) 0.0039(11) -0.0025(12)
C16B 0.046(3) 0.040(2) 0.040(2) 0.0133(17) -0.007(2) 0.003(2)
C17B 0.040(3) 0.066(3) 0.047(2) 0.021(2) -0.004(2) 0.000(2)
C18B 0.038(4) 0.125(6) 0.095(4) 0.043(4) -0.017(3) -0.009(5)
C19B 0.064(3) 0.102(5) 0.069(4) 0.040(4) -0.022(3) -0.049(3)
C20B 0.063(4) 0.054(3) 0.038(2) 0.0054(18) -0.014(3) 0.014(3)
C21B 0.059(2) 0.052(5) 0.059(2) -0.007(4) -0.0247(19) 0.010(3)
C22B 0.093(4) 0.060(4) 0.039(2) 0.001(3) 0.000(2) 0.030(4)
C16E 0.046(3) 0.040(2) 0.040(2) 0.0133(17) -0.007(2) 0.003(2)
C17E 0.040(3) 0.066(3) 0.047(2) 0.021(2) -0.004(2) 0.000(2)
C18E 0.038(4) 0.125(6) 0.095(4) 0.043(4) -0.017(3) -0.009(5)
C19E 0.064(3) 0.102(5) 0.069(4) 0.040(4) -0.022(3) -0.049(3)
C20E 0.063(4) 0.054(3) 0.038(2) 0.0054(18) -0.014(3) 0.014(3)
C21E 0.059(2) 0.052(5) 0.059(2) -0.007(4) -0.0247(19) 0.010(3)
C22E 0.093(4) 0.060(4) 0.039(2) 0.001(3) 0.000(2) 0.030(4)
C23B 0.0242(15) 0.0407(19) 0.072(2) -0.0114(16) 0.0075(14) 0.0011(13)
C24B 0.0383(18) 0.045(2) 0.087(3) -0.008(2) 0.0069(18) 0.0109(16)
C25B 0.090(4) 0.066(3) 0.104(4) 0.002(3) -0.022(3) 0.027(3)
C26B 0.050(2) 0.054(3) 0.101(3) -0.021(2) 0.020(2) 0.0022(19)
C27B 0.0238(15) 0.061(3) 0.108(3) -0.017(2) 0.0091(18) 0.0019(17)
C28B 0.041(2) 0.053(3) 0.146(5) 0.004(3) 0.033(3) -0.0037(19)
C29B 0.044(2) 0.093(4) 0.157(5) -0.033(4) -0.005(3) -0.016(3)
C30B 0.0436(17) 0.049(2) 0.0361(16) 0.0006(14) 0.0058(13) 0.0144(15)
C31B 0.0447(18) 0.0487(19) 0.0431(18) 0.0027(15) 0.0064(14) 0.0094(15)
C32B 0.055(2) 0.073(3) 0.052(2) -0.0050(19) 0.0169(17) -0.003(2)
C33B 0.0401(19) 0.116(4) 0.058(2) -0.014(3) 0.0102(17) 0.017(2)
C34B 0.058(2) 0.087(3) 0.052(2) 0.010(2) 0.0107(18) 0.033(2)
C35B 0.062(2) 0.058(2) 0.0408(18) 0.0106(16) 0.0114(16) 0.0274(18)

loop_
_atom_type_symbol
_atom_type_description
_atom_type_scat_dispersion_real
_atom_type_scat_dispersion_imag
_atom_type_scat_source
C C 0.0033 0.0016 'International Tables Vol C Tables 4.2.6.8 and 6.1.1.4'
H H 0.0000 0.0000 'International Tables Vol C Tables 4.2.6.8 and 6.1.1.4'
N N 0.0061 0.0033 'International Tables Vol C Tables 4.2.6.8 and 6.1.1.4'
O O 0.0106 0.0060 'International Tables Vol C Tables 4.2.6.8 and 6.1.1.4'
P P 0.1023 0.0942 'International Tables Vol C Tables 4.2.6.8 and 6.1.1.4'
S S 0.1246 0.1234 'International Tables Vol C Tables 4.2.6.8 and 6.1.1.4'

loop_
_geom_angle_atom_site_label_1
_geom_angle_atom_site_label_2
_geom_angle_atom_site_label_3
_geom_angle
_geom_angle_site_symmetry_1
_geom_angle_site_symmetry_3
_geom_angle_publ_flag
C6A S1A C9A 102.00(19) . . ?
O5A P1A O3A 118.14(12) . . ?
O5A P1A O4A 113.18(11) . . ?
O3A P1A O4A 105.86(11) . . ?
O5A P1A C1A 110.63(12) . . ?
O3A P1A C1A 101.77(12) . . ?
O4A P1A C1A 106.06(13) . . ?
C16D O3A C16A 2.5(11) . . ?
C16D O3A P1A 127.2(12) . . ?
C16A O3A P1A 128.3(6) . . ?
C23A O4A P1A 121.28(18) . . ?
C10A O6A C11A 120.4(3) . . ?
O2A N1A O1A 123.9(3) . . ?
O2A N1A C1A 118.4(2) . . ?
O1A N1A C1A 117.8(2) . . ?
C10A N2A C2A 121.9(3) . . ?
C10A N2A H2NA 119.1 . . ?
C2A N2A H2NA 119.1 . . ?
C15A C1A N1A 108.9(2) . . ?
C15A C1A C2A 114.5(2) . . ?
N1A C1A C2A 105.4(2) . . ?
C15A C1A P1A 108.5(2) . . ?
N1A C1A P1A 107.54(18) . . ?
C2A C1A P1A 111.6(2) . . ?
N2A C2A C3A 112.5(2) . . ?
N2A C2A C1A 108.3(2) . . ?
C3A C2A C1A 112.9(2) . . ?
N2A C2A H2A 107.6 . . ?
C3A C2A H2A 107.6 . . ?
C1A C2A H2A 107.6 . . ?
C8A C3A C4A 118.5(3) . . ?
C8A C3A C2A 119.6(3) . . ?
C4A C3A C2A 121.8(3) . . ?
C3A C4A C5A 120.2(3) . . ?
C3A C4A H4A 119.9 . . ?
C5A C4A H4A 119.9 . . ?
C4A C5A C6A 120.6(3) . . ?
C4A C5A H5A 119.7 . . ?
C6A C5A H5A 119.7 . . ?
C7A C6A C5A 119.4(3) . . ?
C7A C6A S1A 117.3(3) . . ?
C5A C6A S1A 123.3(3) . . ?
C6A C7A C8A 119.5(3) . . ?
C6A C7A H7AA 120.2 . . ?
C8A C7A H7AA 120.2 . . ?
C3A C8A C7A 121.7(3) . . ?
C3A C8A H8AA 119.2 . . ?
C7A C8A H8AA 119.2 . . ?
O7A C10A O6A 125.9(3) . . ?
O7A C10A N2A 122.7(3) . . ?
O6A C10A N2A 111.4(3) . . ?
C14A C11A O6A 109.1(4) . . ?
C14A C11A C12A 113.4(5) . . ?
O6A C11A C12A 110.1(4) . . ?
C14A C11A C13A 110.9(5) . . ?
O6A C11A C13A 100.9(3) . . ?
C12A C11A C13A 111.6(5) . . ?
C11A C12A H12A 109.5 . . ?
C11A C12A H12B 109.5 . . ?
H12A C12A H12B 109.5 . . ?
C11A C12A H12C 109.5 . . ?
H12A C12A H12C 109.5 . . ?
H12B C12A H12C 109.5 . . ?
C11A C13A H13A 109.5 . . ?
C11A C13A H13B 109.5 . . ?
H13A C13A H13B 109.5 . . ?
C11A C13A H13C 109.5 . . ?
H13A C13A H13C 109.5 . . ?
H13B C13A H13C 109.5 . . ?
C11A C14A H14A 109.5 . . ?
C11A C14A H14B 109.5 . . ?
H14A C14A H14B 109.5 . . ?
C11A C14A H14C 109.5 . . ?
H14A C14A H14C 109.5 . . ?
H14B C14A H14C 109.5 . . ?
C1A C15A H15A 109.5 . . ?
C1A C15A H15B 109.5 . . ?
H15A C15A H15B 109.5 . . ?
C1A C15A H15C 109.5 . . ?
H15A C15A H15C 109.5 . . ?
H15B C15A H15C 109.5 . . ?
O3A C16A C17A 106.5(8) . . ?
O3A C16A C20A 106.5(9) . . ?
C17A C16A C20A 115.5(8) . . ?
O3A C16A H16A 109.4 . . ?
C17A C16A H16A 109.4 . . ?
C20A C16A H16A 109.4 . . ?
C18A C17A C16A 111.7(7) . . ?
C18A C17A C19A 107.6(10) . . ?
C16A C17A C19A 108.9(11) . . ?
C18A C17A H17A 109.5 . . ?
C16A C17A H17A 109.5 . . ?
C19A C17A H17A 109.5 . . ?
C17A C18A H18A 109.5 . . ?
C17A C18A H18B 109.5 . . ?
H18A C18A H18B 109.5 . . ?
C17A C18A H18C 109.5 . . ?
H18A C18A H18C 109.5 . . ?
H18B C18A H18C 109.5 . . ?
C17A C19A H19A 109.5 . . ?
C17A C19A H19B 109.5 . . ?
H19A C19A H19B 109.5 . . ?
C17A C19A H19C 109.5 . . ?
H19A C19A H19C 109.5 . . ?
H19B C19A H19C 109.5 . . ?
C22A C20A C21A 112.2(8) . . ?
C22A C20A C16A 112.4(9) . . ?
C21A C20A C16A 111.8(9) . . ?
C22A C20A H20A 106.7 . . ?
C21A C20A H20A 106.7 . . ?
C16A C20A H20A 106.7 . . ?
C20A C21A H21A 109.5 . . ?
C20A C21A H21B 109.5 . . ?
H21A C21A H21B 109.5 . . ?
C20A C21A H21C 109.5 . . ?
H21A C21A H21C 109.5 . . ?
H21B C21A H21C 109.5 . . ?
C20A C22A H22A 109.5 . . ?
C20A C22A H22B 109.5 . . ?
H22A C22A H22B 109.5 . . ?
C20A C22A H22C 109.5 . . ?
H22A C22A H22C 109.5 . . ?
H22B C22A H22C 109.5 . . ?
O3A C16D C20D 104.5(19) . . ?
O3A C16D C17D 110.9(14) . . ?
C20D C16D C17D 120.7(16) . . ?
O3A C16D H16D 106.6 . . ?
C20D C16D H16D 106.6 . . ?
C17D C16D H16D 106.6 . . ?
C16D C17D C18D 105.5(14) . . ?
C16D C17D C19D 106.6(18) . . ?
C18D C17D C19D 107(2) . . ?
C16D C17D H17D 112.4 . . ?
C18D C17D H17D 112.4 . . ?
C19D C17D H17D 112.4 . . ?
C17D C18D H18D 109.5 . . ?
C17D C18D H18E 109.5 . . ?
H18D C18D H18E 109.5 . . ?
C17D C18D H18F 109.5 . . ?
H18D C18D H18F 109.5 . . ?
H18E C18D H18F 109.5 . . ?
C17D C19D H19D 109.5 . . ?
C17D C19D H19E 109.5 . . ?
H19D C19D H19E 109.5 . . ?
C17D C19D H19F 109.5 . . ?
H19D C19D H19F 109.5 . . ?
H19E C19D H19F 109.5 . . ?
C22D C20D C21D 111.4(16) . . ?
C22D C20D C16D 112.1(18) . . ?
C21D C20D C16D 112.3(19) . . ?
C22D C20D H20D 106.9 . . ?
C21D C20D H20D 106.9 . . ?
C16D C20D H20D 106.9 . . ?
C20D C21D H21D 109.5 . . ?
C20D C21D H21E 109.5 . . ?
H21D C21D H21E 109.5 . . ?
C20D C21D H21F 109.5 . . ?
H21D C21D H21F 109.5 . . ?
H21E C21D H21F 109.5 . . ?
C20D C22D H22D 109.5 . . ?
C20D C22D H22E 109.5 . . ?
H22D C22D H22E 109.5 . . ?
C20D C22D H22F 109.5 . . ?
H22D C22D H22F 109.5 . . ?
H22E C22D H22F 109.5 . . ?
O4A C23A C24A 109.6(3) . . ?
O4A C23A C27A 108.1(3) . . ?
C24A C23A C27A 117.3(3) . . ?
O4A C23A H23A 107.1 . . ?
C24A C23A H23A 107.1 . . ?
C27A C23A H23A 107.1 . . ?
C25A C24A C23A 114.8(4) . . ?
C25A C24A C26A 111.0(3) . . ?
C23A C24A C26A 110.1(3) . . ?
C25A C24A H24A 106.8 . . ?
C23A C24A H24A 106.8 . . ?
C26A C24A H24A 106.8 . . ?
C24A C25A H25A 109.5 . . ?
C24A C25A H25B 109.5 . . ?
H25A C25A H25B 109.5 . . ?
C24A C25A H25C 109.5 . . ?
H25A C25A H25C 109.5 . . ?
H25B C25A H25C 109.5 . . ?
C24A C26A H26A 109.5 . . ?
C24A C26A H26B 109.5 . . ?
H26A C26A H26B 109.5 . . ?
C24A C26A H26C 109.5 . . ?
H26A C26A H26C 109.5 . . ?
H26B C26A H26C 109.5 . . ?
C23A C27A C28A 110.0(3) . . ?
C23A C27A C29A 114.3(4) . . ?
C28A C27A C29A 111.6(4) . . ?
C23A C27A H27A 106.8 . . ?
C28A C27A H27A 106.8 . . ?
C29A C27A H27A 106.8 . . ?
C27A C28A H28A 109.5 . . ?
C27A C28A H28B 109.5 . . ?
H28A C28A H28B 109.5 . . ?
C27A C28A H28C 109.5 . . ?
H28A C28A H28C 109.5 . . ?
H28B C28A H28C 109.5 . . ?
C27A C29A H29A 109.5 . . ?
C27A C29A H29B 109.5 . . ?
H29A C29A H29B 109.5 . . ?
C27A C29A H29C 109.5 . . ?
H29A C29A H29C 109.5 . . ?
H29B C29A H29C 109.5 . . ?
S1A C9A H9AA 109.5 . . ?
S1A C9A H9AB 109.5 . . ?
H9AA C9A H9AB 109.5 . . ?
S1A C9A H9AC 109.5 . . ?
H9AA C9A H9AC 109.5 . . ?
H9AB C9A H9AC 109.5 . . ?
C30B S1B C6B 102.69(17) . . ?
O5B P1B O3B 118.42(13) . . ?
O5B P1B O4B 113.40(12) . . ?
O3B P1B O4B 106.23(12) . . ?
O5B P1B C1B 111.06(12) . . ?
O3B P1B C1B 100.64(12) . . ?
O4B P1B C1B 105.68(13) . . ?
C16B O3B C16E 16.8(8) . . ?
C16B O3B P1B 130.4(3) . . ?
C16E O3B P1B 117.5(10) . . ?
C23B O4B P1B 120.36(19) . . ?
C10B O6B C11B 121.4(3) . . ?
O2B N1B O1B 124.3(3) . . ?
O2B N1B C1B 118.0(3) . . ?
O1B N1B C1B 117.7(2) . . ?
C10B N2B C2B 121.7(3) . . ?
C10B N2B H2NB 119.2 . . ?
C2B N2B H2NB 119.2 . . ?
C15B C1B N1B 109.2(2) . . ?
C15B C1B C2B 114.8(2) . . ?
N1B C1B C2B 105.9(2) . . ?
C15B C1B P1B 107.8(2) . . ?
N1B C1B P1B 107.77(18) . . ?
C2B C1B P1B 111.1(2) . . ?
N2B C2B C3B 111.9(2) . . ?
N2B C2B C1B 109.4(2) . . ?
C3B C2B C1B 112.9(2) . . ?
N2B C2B H2B 107.4 . . ?
C3B C2B H2B 107.4 . . ?
C1B C2B H2B 107.4 . . ?
C8B C3B C4B 118.8(3) . . ?
C8B C3B C2B 120.2(3) . . ?
C4B C3B C2B 121.0(3) . . ?
C5B C4B C3B 120.5(3) . . ?
C5B C4B H4BA 119.8 . . ?
C3B C4B H4BA 119.8 . . ?
C4B C5B C6B 120.5(3) . . ?
C4B C5B H5B 119.8 . . ?
C6B C5B H5B 119.8 . . ?
C7B C6B C5B 119.5(3) . . ?
C7B C6B S1B 120.1(3) . . ?
C5B C6B S1B 120.4(3) . . ?
C6B C7B C8B 120.9(3) . . ?
C6B C7B H7BA 119.5 . . ?
C8B C7B H7BA 119.5 . . ?
C3B C8B C7B 119.8(3) . . ?
C3B C8B H8BA 120.1 . . ?
C7B C8B H8BA 120.1 . . ?
O7B C10B O6B 126.0(3) . . ?
O7B C10B N2B 122.6(3) . . ?
O6B C10B N2B 111.4(3) . . ?
O6B C11B C14B 110.6(4) . . ?
O6B C11B C12B 102.3(3) . . ?
C14B C11B C12B 112.8(4) . . ?
O6B C11B C13B 108.4(3) . . ?
C14B C11B C13B 112.4(5) . . ?
C12B C11B C13B 109.8(5) . . ?
C11B C12B H12D 109.5 . . ?
C11B C12B H12E 109.5 . . ?
H12D C12B H12E 109.5 . . ?
C11B C12B H12F 109.5 . . ?
H12D C12B H12F 109.5 . . ?
H12E C12B H12F 109.5 . . ?
C11B C13B H13D 109.5 . . ?
C11B C13B H13E 109.5 . . ?
H13D C13B H13E 109.5 . . ?
C11B C13B H13F 109.5 . . ?
H13D C13B H13F 109.5 . . ?
H13E C13B H13F 109.5 . . ?
C11B C14B H14D 109.5 . . ?
C11B C14B H14E 109.5 . . ?
H14D C14B H14E 109.5 . . ?
C11B C14B H14F 109.5 . . ?
H14D C14B H14F 109.5 . . ?
H14E C14B H14F 109.5 . . ?
C1B C15B H15D 109.5 . . ?
C1B C15B H15E 109.5 . . ?
H15D C15B H15E 109.5 . . ?
C1B C15B H15F 109.5 . . ?
H15D C15B H15F 109.5 . . ?
H15E C15B H15F 109.5 . . ?
O3B C16B C20B 105.5(5) . . ?
O3B C16B C17B 107.6(3) . . ?
C20B C16B C17B 114.8(4) . . ?
O3B C16B H16B 109.6 . . ?
C20B C16B H16B 109.6 . . ?
C17B C16B H16B 109.6 . . ?
C18B C17B C19B 109.4(6) . . ?
C18B C17B C16B 112.1(4) . . ?
C19B C17B C16B 111.6(4) . . ?
C18B C17B H17B 107.9 . . ?
C19B C17B H17B 107.9 . . ?
C16B C17B H17B 107.9 . . ?
C17B C18B H18G 109.5 . . ?
C17B C18B H18H 109.5 . . ?
H18G C18B H18H 109.5 . . ?
C17B C18B H18I 109.5 . . ?
H18G C18B H18I 109.5 . . ?
H18H C18B H18I 109.5 . . ?
C17B C19B H19G 109.5 . . ?
C17B C19B H19H 109.5 . . ?
H19G C19B H19H 109.5 . . ?
C17B C19B H19I 109.5 . . ?
H19G C19B H19I 109.5 . . ?
H19H C19B H19I 109.5 . . ?
C16B C20B C22B 113.4(5) . . ?
C16B C20B C21B 111.8(6) . . ?
C22B C20B C21B 110.3(6) . . ?
C16B C20B H20B 107.0 . . ?
C22B C20B H20B 107.0 . . ?
C21B C20B H20B 107.0 . . ?
C20B C21B H21G 109.5 . . ?
C20B C21B H21H 109.5 . . ?
H21G C21B H21H 109.5 . . ?
C20B C21B H21I 109.5 . . ?
H21G C21B H21I 109.5 . . ?
H21H C21B H21I 109.5 . . ?
C20B C22B H22G 109.5 . . ?
C20B C22B H22H 109.5 . . ?
H22G C22B H22H 109.5 . . ?
C20B C22B H22I 109.5 . . ?
H22G C22B H22I 109.5 . . ?
H22H C22B H22I 109.5 . . ?
O3B C16E C20E 109(2) . . ?
O3B C16E C17E 109.2(11) . . ?
C20E C16E C17E 113.8(16) . . ?
O3B C16E H16E 108.2 . . ?
C20E C16E H16E 108.2 . . ?
C17E C16E H16E 108.2 . . ?
C18E C17E C19E 95.5(15) . . ?
C18E C17E C16E 116.9(17) . . ?
C19E C17E C16E 111.1(14) . . ?
C18E C17E H17E 110.8 . . ?
C19E C17E H17E 110.8 . . ?
C16E C17E H17E 110.8 . . ?
C17E C18E H18J 109.5 . . ?
C17E C18E H18K 109.5 . . ?
H18J C18E H18K 109.5 . . ?
C17E C18E H18L 109.5 . . ?
H18J C18E H18L 109.5 . . ?
H18K C18E H18L 109.5 . . ?
C17E C19E H19J 109.5 . . ?
C17E C19E H19K 109.5 . . ?
H19J C19E H19K 109.5 . . ?
C17E C19E H19L 109.5 . . ?
H19J C19E H19L 109.5 . . ?
H19K C19E H19L 109.5 . . ?
C22E C20E C16E 109(2) . . ?
C22E C20E C21E 112(2) . . ?
C16E C20E C21E 110(2) . . ?
C22E C20E H20E 108.4 . . ?
C16E C20E H20E 108.4 . . ?
C21E C20E H20E 108.4 . . ?
C20E C21E H21J 109.5 . . ?
C20E C21E H21K 109.5 . . ?
H21J C21E H21K 109.5 . . ?
C20E C21E H21L 109.5 . . ?
H21J C21E H21L 109.5 . . ?
H21K C21E H21L 109.5 . . ?
C20E C22E H22J 109.5 . . ?
C20E C22E H22K 109.5 . . ?
H22J C22E H22K 109.5 . . ?
C20E C22E H22L 109.5 . . ?
H22J C22E H22L 109.5 . . ?
H22K C22E H22L 109.5 . . ?
O4B C23B C24B 108.8(3) . . ?
O4B C23B C27B 107.3(3) . . ?
C24B C23B C27B 118.6(3) . . ?
O4B C23B H23B 107.2 . . ?
C24B C23B H23B 107.2 . . ?
C27B C23B H23B 107.2 . . ?
C25B C24B C23B 115.2(4) . . ?
C25B C24B C26B 110.5(4) . . ?
C23B C24B C26B 109.1(4) . . ?
C25B C24B H24B 107.2 . . ?
C23B C24B H24B 107.2 . . ?
C26B C24B H24B 107.2 . . ?
C24B C25B H25D 109.5 . . ?
C24B C25B H25E 109.5 . . ?
H25D C25B H25E 109.5 . . ?
C24B C25B H25F 109.5 . . ?
H25D C25B H25F 109.5 . . ?
H25E C25B H25F 109.5 . . ?
C24B C26B H26D 109.5 . . ?
C24B C26B H26E 109.5 . . ?
H26D C26B H26E 109.5 . . ?
C24B C26B H26F 109.5 . . ?
H26D C26B H26F 109.5 . . ?
H26E C26B H26F 109.5 . . ?
C29B C27B C28B 111.0(5) . . ?
C29B C27B C23B 114.5(4) . . ?
C28B C27B C23B 111.5(3) . . ?
C29B C27B H27B 106.4 . . ?
C28B C27B H27B 106.4 . . ?
C23B C27B H27B 106.4 . . ?
C27B C28B H28D 109.5 . . ?
C27B C28B H28E 109.5 . . ?
H28D C28B H28E 109.5 . . ?
C27B C28B H28F 109.5 . . ?
H28D C28B H28F 109.5 . . ?
H28E C28B H28F 109.5 . . ?
C27B C29B H29D 109.5 . . ?
C27B C29B H29E 109.5 . . ?
H29D C29B H29E 109.5 . . ?
C27B C29B H29F 109.5 . . ?
H29D C29B H29F 109.5 . . ?
H29E C29B H29F 109.5 . . ?
C31B C30B C35B 119.4(3) . . ?
C31B C30B S1B 124.7(3) . . ?
C35B C30B S1B 115.9(3) . . ?
C30B C31B C32B 120.1(3) . . ?
C30B C31B H31A 119.9 . . ?
C32B C31B H31A 119.9 . . ?
C31B C32B C33B 119.9(4) . . ?
C31B C32B H32A 120.0 . . ?
C33B C32B H32A 120.0 . . ?
C34B C33B C32B 120.0(4) . . ?
C34B C33B H33A 120.0 . . ?
C32B C33B H33A 120.0 . . ?
C35B C34B C33B 119.5(4) . . ?
C35B C34B H34A 120.3 . . ?
C33B C34B H34A 120.3 . . ?
C34B C35B C30B 121.1(4) . . ?
C34B C35B H35A 119.5 . . ?
C30B C35B H35A 119.5 . . ?

loop_
_geom_bond_atom_site_label_1
_geom_bond_atom_site_label_2
_geom_bond_distance
_geom_bond_site_symmetry_2
_geom_bond_publ_flag
S1A C6A 1.772(4) . ?
S1A C9A 1.793(4) . ?
P1A O5A 1.477(2) . ?
P1A O3A 1.552(2) . ?
P1A O4A 1.5733(19) . ?
P1A C1A 1.851(3) . ?
O1A N1A 1.224(3) . ?
O2A N1A 1.203(3) . ?
O3A C16D 1.485(7) . ?
O3A C16A 1.487(5) . ?
O4A C23A 1.481(4) . ?
O6A C10A 1.344(4) . ?
O6A C11A 1.489(4) . ?
O7A C10A 1.211(4) . ?
N1A C1A 1.538(4) . ?
N2A C10A 1.358(4) . ?
N2A C2A 1.464(4) . ?
N2A H2NA 0.8800 . ?
C1A C15A 1.519(4) . ?
C1A C2A 1.561(4) . ?
C2A C3A 1.521(4) . ?
C2A H2A 1.0000 . ?
C3A C8A 1.382(5) . ?
C3A C4A 1.387(4) . ?
C4A C5A 1.387(5) . ?
C4A H4A 0.9500 . ?
C5A C6A 1.388(5) . ?
C5A H5A 0.9500 . ?
C6A C7A 1.380(5) . ?
C7A C8A 1.386(5) . ?
C7A H7AA 0.9500 . ?
C8A H8AA 0.9500 . ?
C11A C14A 1.470(8) . ?
C11A C12A 1.532(9) . ?
C11A C13A 1.534(7) . ?
C12A H12A 0.9800 . ?
C12A H12B 0.9800 . ?
C12A H12C 0.9800 . ?
C13A H13A 0.9800 . ?
C13A H13B 0.9800 . ?
C13A H13C 0.9800 . ?
C14A H14A 0.9800 . ?
C14A H14B 0.9800 . ?
C14A H14C 0.9800 . ?
C15A H15A 0.9800 . ?
C15A H15B 0.9800 . ?
C15A H15C 0.9800 . ?
C16A C17A 1.539(10) . ?
C16A C20A 1.540(8) . ?
C16A H16A 1.0000 . ?
C17A C18A 1.532(9) . ?
C17A C19A 1.553(14) . ?
C17A H17A 1.0000 . ?
C18A H18A 0.9800 . ?
C18A H18B 0.9800 . ?
C18A H18C 0.9800 . ?
C19A H19A 0.9800 . ?
C19A H19B 0.9800 . ?
C19A H19C 0.9800 . ?
C20A C22A 1.507(9) . ?
C20A C21A 1.519(9) . ?
C20A H20A 1.0000 . ?
C21A H21A 0.9800 . ?
C21A H21B 0.9800 . ?
C21A H21C 0.9800 . ?
C22A H22A 0.9800 . ?
C22A H22B 0.9800 . ?
C22A H22C 0.9800 . ?
C16D C20D 1.531(14) . ?
C16D C17D 1.547(14) . ?
C16D H16D 1.0000 . ?
C17D C18D 1.555(17) . ?
C17D C19D 1.562(16) . ?
C17D H17D 1.0000 . ?
C18D H18D 0.9800 . ?
C18D H18E 0.9800 . ?
C18D H18F 0.9800 . ?
C19D H19D 0.9800 . ?
C19D H19E 0.9800 . ?
C19D H19F 0.9800 . ?
C20D C22D 1.505(15) . ?
C20D C21D 1.521(15) . ?
C20D H20D 1.0000 . ?
C21D H21D 0.9800 . ?
C21D H21E 0.9800 . ?
C21D H21F 0.9800 . ?
C22D H22D 0.9800 . ?
C22D H22E 0.9800 . ?
C22D H22F 0.9800 . ?
C23A C24A 1.523(5) . ?
C23A C27A 1.524(5) . ?
C23A H23A 1.0000 . ?
C24A C25A 1.510(5) . ?
C24A C26A 1.524(5) . ?
C24A H24A 1.0000 . ?
C25A H25A 0.9800 . ?
C25A H25B 0.9800 . ?
C25A H25C 0.9800 . ?
C26A H26A 0.9800 . ?
C26A H26B 0.9800 . ?
C26A H26C 0.9800 . ?
C27A C28A 1.528(7) . ?
C27A C29A 1.531(7) . ?
C27A H27A 1.0000 . ?
C28A H28A 0.9800 . ?
C28A H28B 0.9800 . ?
C28A H28C 0.9800 . ?
C29A H29A 0.9800 . ?
C29A H29B 0.9800 . ?
C29A H29C 0.9800 . ?
C9A H9AA 0.9800 . ?
C9A H9AB 0.9800 . ?
C9A H9AC 0.9800 . ?
S1B C30B 1.776(4) . ?
S1B C6B 1.777(3) . ?
P1B O5B 1.467(2) . ?
P1B O3B 1.558(2) . ?
P1B O4B 1.582(2) . ?
P1B C1B 1.848(3) . ?
O1B N1B 1.221(4) . ?
O2B N1B 1.215(3) . ?
O3B C16B 1.478(4) . ?
O3B C16E 1.498(8) . ?
O4B C23B 1.498(4) . ?
O6B C10B 1.334(4) . ?
O6B C11B 1.472(4) . ?
O7B C10B 1.216(4) . ?
N1B C1B 1.538(4) . ?
N2B C10B 1.364(4) . ?
N2B C2B 1.455(4) . ?
N2B H2NB 0.8800 . ?
C1B C15B 1.525(4) . ?
C1B C2B 1.552(4) . ?
C2B C3B 1.529(4) . ?
C2B H2B 1.0000 . ?
C3B C8B 1.394(5) . ?
C3B C4B 1.395(4) . ?
C4B C5B 1.382(5) . ?
C4B H4BA 0.9500 . ?
C5B C6B 1.388(5) . ?
C5B H5B 0.9500 . ?
C6B C7B 1.367(5) . ?
C7B C8B 1.399(5) . ?
C7B H7BA 0.9500 . ?
C8B H8BA 0.9500 . ?
C11B C14B 1.515(9) . ?
C11B C12B 1.522(7) . ?
C11B C13B 1.525(6) . ?
C12B H12D 0.9800 . ?
C12B H12E 0.9800 . ?
C12B H12F 0.9800 . ?
C13B H13D 0.9800 . ?
C13B H13E 0.9800 . ?
C13B H13F 0.9800 . ?
C14B H14D 0.9800 . ?
C14B H14E 0.9800 . ?
C14B H14F 0.9800 . ?
C15B H15D 0.9800 . ?
C15B H15E 0.9800 . ?
C15B H15F 0.9800 . ?
C16B C20B 1.519(6) . ?
C16B C17B 1.547(7) . ?
C16B H16B 1.0000 . ?
C17B C18B 1.491(8) . ?
C17B C19B 1.521(8) . ?
C17B H17B 1.0000 . ?
C18B H18G 0.9800 . ?
C18B H18H 0.9800 . ?
C18B H18I 0.9800 . ?
C19B H19G 0.9800 . ?
C19B H19H 0.9800 . ?
C19B H19I 0.9800 . ?
C20B C22B 1.523(7) . ?
C20B C21B 1.535(8) . ?
C20B H20B 1.0000 . ?
C21B H21G 0.9800 . ?
C21B H21H 0.9800 . ?
C21B H21I 0.9800 . ?
C22B H22G 0.9800 . ?
C22B H22H 0.9800 . ?
C22B H22I 0.9800 . ?
C16E C20E 1.528(17) . ?
C16E C17E 1.556(16) . ?
C16E H16E 1.0000 . ?
C17E C18E 1.524(17) . ?
C17E C19E 1.539(17) . ?
C17E H17E 1.0000 . ?
C18E H18J 0.9800 . ?
C18E H18K 0.9800 . ?
C18E H18L 0.9800 . ?
C19E H19J 0.9800 . ?
C19E H19K 0.9800 . ?
C19E H19L 0.9800 . ?
C20E C22E 1.518(18) . ?
C20E C21E 1.534(18) . ?
C20E H20E 1.0000 . ?
C21E H21J 0.9800 . ?
C21E H21K 0.9800 . ?
C21E H21L 0.9800 . ?
C22E H22J 0.9800 . ?
C22E H22K 0.9800 . ?
C22E H22L 0.9800 . ?
C23B C24B 1.536(6) . ?
C23B C27B 1.557(5) . ?
C23B H23B 1.0000 . ?
C24B C25B 1.493(6) . ?
C24B C26B 1.548(6) . ?
C24B H24B 1.0000 . ?
C25B H25D 0.9800 . ?
C25B H25E 0.9800 . ?
C25B H25F 0.9800 . ?
C26B H26D 0.9800 . ?
C26B H26E 0.9800 . ?
C26B H26F 0.9800 . ?
C27B C29B 1.503(7) . ?
C27B C28B 1.513(7) . ?
C27B H27B 1.0000 . ?
C28B H28D 0.9800 . ?
C28B H28E 0.9800 . ?
C28B H28F 0.9800 . ?
C29B H29D 0.9800 . ?
C29B H29E 0.9800 . ?
C29B H29F 0.9800 . ?
C30B C31B 1.381(5) . ?
C30B C35B 1.393(5) . ?
C31B C32B 1.387(5) . ?
C31B H31A 0.9500 . ?
C32B C33B 1.398(6) . ?
C32B H32A 0.9500 . ?
C33B C34B 1.385(7) . ?
C33B H33A 0.9500 . ?
C34B C35B 1.377(6) . ?
C34B H34A 0.9500 . ?
C35B H35A 0.9500 . ?

loop_
_geom_hbond_atom_site_label_D
_geom_hbond_atom_site_label_H
_geom_hbond_atom_site_label_A
_geom_hbond_distance_DH
_geom_hbond_distance_HA
_geom_hbond_distance_DA
_geom_hbond_angle_DHA
_geom_hbond_site_symmetry_A
N2A H2NA O5B 0.88 2.21 2.941(3) 140.9 .
N2B H2NB O5A 0.88 2.21 2.897(3) 134.7 .

loop_
_geom_torsion_atom_site_label_1
_geom_torsion_atom_site_label_2
_geom_torsion_atom_site_label_3
_geom_torsion_atom_site_label_4
_geom_torsion
_geom_torsion_site_symmetry_1
_geom_torsion_site_symmetry_2
_geom_torsion_site_symmetry_3
_geom_torsion_site_symmetry_4
_geom_torsion_publ_flag
O5A P1A O3A C16D -64.8(10) . . . . ?
O4A P1A O3A C16D 63.3(10) . . . . ?
C1A P1A O3A C16D 173.9(10) . . . . ?
O5A P1A O3A C16A -67.5(6) . . . . ?
O4A P1A O3A C16A 60.5(6) . . . . ?
C1A P1A O3A C16A 171.2(5) . . . . ?
O5A P1A O4A C23A -11.0(3) . . . . ?
O3A P1A O4A C23A -141.9(2) . . . . ?
C1A P1A O4A C23A 110.5(2) . . . . ?
O2A N1A C1A C15A 6.2(4) . . . . ?
O1A N1A C1A C15A -174.1(3) . . . . ?
O2A N1A C1A C2A 129.6(3) . . . . ?
O1A N1A C1A C2A -50.7(3) . . . . ?
O2A N1A C1A P1A -111.2(3) . . . . ?
O1A N1A C1A P1A 68.5(3) . . . . ?
O5A P1A C1A C15A 40.0(2) . . . . ?
O3A P1A C1A C15A 166.42(18) . . . . ?
O4A P1A C1A C15A -83.07(19) . . . . ?
O5A P1A C1A N1A 157.73(17) . . . . ?
O3A P1A C1A N1A -75.89(19) . . . . ?
O4A P1A C1A N1A 34.6(2) . . . . ?
O5A P1A C1A C2A -87.1(2) . . . . ?
O3A P1A C1A C2A 39.3(2) . . . . ?
O4A P1A C1A C2A 149.77(18) . . . . ?
C10A N2A C2A C3A 80.1(3) . . . . ?
C10A N2A C2A C1A -154.4(3) . . . . ?
C15A C1A C2A N2A -73.0(3) . . . . ?
N1A C1A C2A N2A 167.3(2) . . . . ?
P1A C1A C2A N2A 50.8(3) . . . . ?
C15A C1A C2A C3A 52.3(3) . . . . ?
N1A C1A C2A C3A -67.4(3) . . . . ?
P1A C1A C2A C3A 176.12(19) . . . . ?
N2A C2A C3A C8A -141.5(3) . . . . ?
C1A C2A C3A C8A 95.5(3) . . . . ?
N2A C2A C3A C4A 35.9(4) . . . . ?
C1A C2A C3A C4A -87.0(3) . . . . ?
C8A C3A C4A C5A -0.2(5) . . . . ?
C2A C3A C4A C5A -177.7(3) . . . . ?
C3A C4A C5A C6A 1.3(5) . . . . ?
C4A C5A C6A C7A -1.7(5) . . . . ?
C4A C5A C6A S1A 178.1(3) . . . . ?
C9A S1A C6A C7A 141.3(3) . . . . ?
C9A S1A C6A C5A -38.4(4) . . . . ?
C5A C6A C7A C8A 0.9(5) . . . . ?
S1A C6A C7A C8A -178.9(3) . . . . ?
C4A C3A C8A C7A -0.6(5) . . . . ?
C2A C3A C8A C7A 177.0(3) . . . . ?
C6A C7A C8A C3A 0.2(5) . . . . ?
C11A O6A C10A O7A 5.9(6) . . . . ?
C11A O6A C10A N2A -175.0(4) . . . . ?
C2A N2A C10A O7A -169.1(3) . . . . ?
C2A N2A C10A O6A 11.7(4) . . . . ?
C10A O6A C11A C14A 58.9(6) . . . . ?
C10A O6A C11A C12A -66.2(5) . . . . ?
C10A O6A C11A C13A 175.8(4) . . . . ?
C16D O3A C16A C17A 47(43) . . . . ?
P1A O3A C16A C17A 109.6(8) . . . . ?
C16D O3A C16A C20A 170(44) . . . . ?
P1A O3A C16A C20A -126.7(6) . . . . ?
O3A C16A C17A C18A -64.0(11) . . . . ?
C20A C16A C17A C18A 178.1(10) . . . . ?
O3A C16A C17A C19A 177.4(12) . . . . ?
C20A C16A C17A C19A 59.4(14) . . . . ?
O3A C16A C20A C22A 66.0(13) . . . . ?
C17A C16A C20A C22A -176.1(10) . . . . ?
O3A C16A C20A C21A -61.2(12) . . . . ?
C17A C16A C20A C21A 56.8(15) . . . . ?
C16A O3A C16D C20D -20(42) . . . . ?
P1A O3A C16D C20D -138.2(11) . . . . ?
C16A O3A C16D C17D -151(45) . . . . ?
P1A O3A C16D C17D 90.2(19) . . . . ?
O3A C16D C17D C18D -102(2) . . . . ?
C20D C16D C17D C18D 136(2) . . . . ?
O3A C16D C17D C19D 145(3) . . . . ?
C20D C16D C17D C19D 22(3) . . . . ?
O3A C16D C20D C22D 63(3) . . . . ?
C17D C16D C20D C22D -171(2) . . . . ?
O3A C16D C20D C21D -63(2) . . . . ?
C17D C16D C20D C21D 62(3) . . . . ?
P1A O4A C23A C24A 83.2(3) . . . . ?
P1A O4A C23A C27A -147.9(3) . . . . ?
O4A C23A C24A C25A 69.9(4) . . . . ?
C27A C23A C24A C25A -53.8(5) . . . . ?
O4A C23A C24A C26A -164.0(3) . . . . ?
C27A C23A C24A C26A 72.3(4) . . . . ?
O4A C23A C27A C28A 83.2(4) . . . . ?
C24A C23A C27A C28A -152.3(3) . . . . ?
O4A C23A C27A C29A -43.2(5) . . . . ?
C24A C23A C27A C29A 81.2(5) . . . . ?
O5B P1B O3B C16B 63.3(3) . . . . ?
O4B P1B O3B C16B -65.6(3) . . . . ?
C1B P1B O3B C16B -175.6(3) . . . . ?
O5B P1B O3B C16E 76.3(8) . . . . ?
O4B P1B O3B C16E -52.6(8) . . . . ?
C1B P1B O3B C16E -162.6(8) . . . . ?
O5B P1B O4B C23B 11.9(3) . . . . ?
O3B P1B O4B C23B 143.7(3) . . . . ?
C1B P1B O4B C23B -110.0(3) . . . . ?
O2B N1B C1B C15B 170.9(3) . . . . ?
O1B N1B C1B C15B -9.7(4) . . . . ?
O2B N1B C1B C2B 46.8(3) . . . . ?
O1B N1B C1B C2B -133.9(3) . . . . ?
O2B N1B C1B P1B -72.3(3) . . . . ?
O1B N1B C1B P1B 107.1(3) . . . . ?
O5B P1B C1B C15B -41.8(2) . . . . ?
O3B P1B C1B C15B -168.05(18) . . . . ?
O4B P1B C1B C15B 81.6(2) . . . . ?
O5B P1B C1B N1B -159.54(18) . . . . ?
O3B P1B C1B N1B 74.2(2) . . . . ?
O4B P1B C1B N1B -36.2(2) . . . . ?
O5B P1B C1B C2B 84.8(2) . . . . ?
O3B P1B C1B C2B -41.4(2) . . . . ?
O4B P1B C1B C2B -151.78(19) . . . . ?
C10B N2B C2B C3B -74.3(3) . . . . ?
C10B N2B C2B C1B 159.7(3) . . . . ?
C15B C1B C2B N2B 71.4(3) . . . . ?
N1B C1B C2B N2B -168.0(2) . . . . ?
P1B C1B C2B N2B -51.3(3) . . . . ?
C15B C1B C2B C3B -54.0(3) . . . . ?
N1B C1B C2B C3B 66.6(3) . . . . ?
P1B C1B C2B C3B -176.66(18) . . . . ?
N2B C2B C3B C8B 136.1(3) . . . . ?
C1B C2B C3B C8B -99.8(3) . . . . ?
N2B C2B C3B C4B -41.0(4) . . . . ?
C1B C2B C3B C4B 83.0(3) . . . . ?
C8B C3B C4B C5B -0.6(5) . . . . ?
C2B C3B C4B C5B 176.6(3) . . . . ?
C3B C4B C5B C6B -1.5(5) . . . . ?
C4B C5B C6B C7B 2.3(5) . . . . ?
C4B C5B C6B S1B -178.0(3) . . . . ?
C30B S1B C6B C7B -112.4(3) . . . . ?
C30B S1B C6B C5B 67.9(3) . . . . ?
C5B C6B C7B C8B -1.0(5) . . . . ?
S1B C6B C7B C8B 179.3(3) . . . . ?
C4B C3B C8B C7B 1.8(5) . . . . ?
C2B C3B C8B C7B -175.4(3) . . . . ?
C6B C7B C8B C3B -1.0(5) . . . . ?
C11B O6B C10B O7B -7.5(6) . . . . ?
C11B O6B C10B N2B 173.4(3) . . . . ?
C2B N2B C10B O7B 166.1(3) . . . . ?
C2B N2B C10B O6B -14.7(4) . . . . ?
C10B O6B C11B C14B 62.5(5) . . . . ?
C10B O6B C11B C12B -177.2(4) . . . . ?
C10B O6B C11B C13B -61.1(6) . . . . ?
C16E O3B C16B C20B 84(4) . . . . ?
P1B O3B C16B C20B 127.5(4) . . . . ?
C16E O3B C16B C17B -153(4) . . . . ?
P1B O3B C16B C17B -109.6(4) . . . . ?
O3B C16B C17B C18B -174.9(6) . . . . ?
C20B C16B C17B C18B -57.9(8) . . . . ?
O3B C16B C17B C19B 61.9(6) . . . . ?
C20B C16B C17B C19B 179.0(6) . . . . ?
O3B C16B C20B C22B 58.3(7) . . . . ?
C17B C16B C20B C22B -59.9(8) . . . . ?
O3B C16B C20B C21B -67.1(6) . . . . ?
C17B C16B C20B C21B 174.7(5) . . . . ?
C16B O3B C16E C20E -86(4) . . . . ?
P1B O3B C16E C20E 130.5(14) . . . . ?
C16B O3B C16E C17E 39(3) . . . . ?
P1B O3B C16E C17E -104.6(14) . . . . ?
O3B C16E C17E C18E -131(2) . . . . ?
C20E C16E C17E C18E -9(3) . . . . ?
O3B C16E C17E C19E -23(2) . . . . ?
C20E C16E C17E C19E 99(2) . . . . ?
O3B C16E C20E C22E 60(2) . . . . ?
C17E C16E C20E C22E -62(3) . . . . ?
O3B C16E C20E C21E -63(3) . . . . ?
C17E C16E C20E C21E 174(2) . . . . ?
P1B O4B C23B C24B -85.4(3) . . . . ?
P1B O4B C23B C27B 145.1(3) . . . . ?
O4B C23B C24B C25B -73.7(4) . . . . ?
C27B C23B C24B C25B 49.2(6) . . . . ?
O4B C23B C24B C26B 161.4(3) . . . . ?
C27B C23B C24B C26B -75.7(4) . . . . ?
O4B C23B C27B C29B 39.9(5) . . . . ?
C24B C23B C27B C29B -83.8(5) . . . . ?
O4B C23B C27B C28B -87.2(4) . . . . ?
C24B C23B C27B C28B 149.1(4) . . . . ?
C6B S1B C30B C31B 10.8(3) . . . . ?
C6B S1B C30B C35B -171.2(3) . . . . ?
C35B C30B C31B C32B 1.1(5) . . . . ?
S1B C30B C31B C32B 179.0(3) . . . . ?
C30B C31B C32B C33B -0.2(5) . . . . ?
C31B C32B C33B C34B -0.5(6) . . . . ?
C32B C33B C34B C35B 0.2(6) . . . . ?
C33B C34B C35B C30B 0.7(6) . . . . ?
C31B C30B C35B C34B -1.4(5) . . . . ?
S1B C30B C35B C34B -179.5(3) . . . . ?
